data_7102236
loop_
_publ_author_name
'Yang, Nan'
'Tanner, Julian A'
'Wang, Zai'
'Huang, Jian-Dong'
'Zheng, Bo-Jian'
'Zhu, Nianyong'
'Sun, Hongzhe'

_publ_section_title
;
 Inhibition of SARS coronavirus helicase by bismuth complexes.
;
_journal_issue 42
_journal_name_full 'Chemical communications (Cambridge, England)'
_journal_page_first 4413
_journal_page_last 4415
_journal_paper_doi 10.1039/b709515e
_journal_year 2007
_chemical_formula_moiety 'C56 H56 Bi N5 O17'
_chemical_formula_sum 'C56 H56 Bi N5 O17'
_chemical_formula_weight 1280.04
_chemical_name_systematic
;
?
;
_space_group_IT_number 2
_symmetry_cell_setting triclinic
_symmetry_space_group_name_Hall '-P 1'
_symmetry_space_group_name_H-M 'P -1'
_atom_sites_solution_hydrogens geom
_atom_sites_solution_primary direct
_atom_sites_solution_secondary difmap
_audit_creation_method SHELXL-97
_cell_angle_alpha 92.43(3)
_cell_angle_beta 100.95(3)
_cell_angle_gamma 92.84(3)
_cell_formula_units_Z 1
_cell_length_a 7.7150(15)
_cell_length_b 13.208(3)
_cell_length_c 14.116(3)
_cell_measurement_reflns_used 0
_cell_measurement_temperature 253(2)
_cell_measurement_theta_max 0
_cell_measurement_theta_min 0
_cell_volume 1408.5(5)
_computing_molecular_graphics 'Ortep-3 for Windows (Farrugia, 1997)'
_computing_publication_material 'WinGX publication routines (Farrugia, 1999)'
_computing_structure_refinement 'SHELXL-97 (Sheldrick, 1997)'
_computing_structure_solution 'SHELXS-97 (Sheldrick, 1997)'
_diffrn_ambient_temperature 253(2)
_diffrn_measured_fraction_theta_full 0.556
_diffrn_measured_fraction_theta_max 0.556
_diffrn_radiation_monochromator graphite
_diffrn_radiation_source 'fine-focus sealed tube'
_diffrn_radiation_type MoK\a
_diffrn_radiation_wavelength 0.71073
_diffrn_reflns_av_R_equivalents 0.0452
_diffrn_reflns_av_sigmaI/netI 0.1548
_diffrn_reflns_limit_h_max 7
_diffrn_reflns_limit_h_min -7
_diffrn_reflns_limit_k_max 14
_diffrn_reflns_limit_k_min -14
_diffrn_reflns_limit_l_max 15
_diffrn_reflns_limit_l_min -15
_diffrn_reflns_number 3791
_diffrn_reflns_theta_full 24.65
_diffrn_reflns_theta_max 24.65
_diffrn_reflns_theta_min 1.47
_exptl_absorpt_coefficient_mu 3.204
_exptl_absorpt_correction_type none
_exptl_crystal_colour 'dark green'
_exptl_crystal_density_diffrn 1.509
_exptl_crystal_density_method 'not measured'
_exptl_crystal_description prism
_exptl_crystal_F_000 646
_exptl_crystal_size_max 0.5
_exptl_crystal_size_mid 0.13
_exptl_crystal_size_min 0.06
_refine_diff_density_max 0.922
_refine_diff_density_min -0.980
_refine_diff_density_rms 0.192
_refine_ls_extinction_method none
_refine_ls_goodness_of_fit_ref 1.073
_refine_ls_hydrogen_treatment mixed
_refine_ls_matrix_type full
_refine_ls_number_parameters 332
_refine_ls_number_reflns 2648
_refine_ls_number_restraints 7
_refine_ls_restrained_S_all 1.079
_refine_ls_R_factor_all 0.1113
_refine_ls_R_factor_gt 0.0765
_refine_ls_shift/su_max 0.001
_refine_ls_shift/su_mean 0.000
_refine_ls_structure_factor_coef Fsqd
_refine_ls_weighting_details 'calc w=1/[\s^2^(Fo^2^)+(0.1420P)^2^+0.0000P] where P=(Fo^2^+2Fc^2^)/3'
_refine_ls_weighting_scheme calc
_refine_ls_wR_factor_gt 0.2175
_refine_ls_wR_factor_ref 0.2509
_reflns_number_gt 1629
_reflns_number_total 2648
_reflns_threshold_expression >2sigma(I)
_cod_data_source_file b709515e.txt
_cod_data_source_block mar1177a
_cod_database_code 7102236

loop_
_symmetry_equiv_pos_as_xyz
'x, y, z'
'-x, -y, -z'

loop_
_atom_site_label
_atom_site_type_symbol
_atom_site_fract_x
_atom_site_fract_y
_atom_site_fract_z
_atom_site_U_iso_or_equiv
_atom_site_adp_type
_atom_site_occupancy
_atom_site_symmetry_multiplicity
_atom_site_calc_flag
_atom_site_refinement_flags
C1 C -0.101(2) 0.9998(11) 0.7787(10) 0.029(4) Uani 1 1 d .
C2 C -0.079(2) 1.0605(11) 0.7002(11) 0.036(5) Uani 1 1 d .
H2 H -0.1166 1.0421 0.6349 0.043 Uiso 1 1 calc R
C3 C 0.007(2) 1.1495(11) 0.7371(10) 0.034(4) Uani 1 1 d .
H3 H 0.0417 1.2021 0.7016 0.040 Uiso 1 1 calc R
C4 C 0.036(2) 1.1486(10) 0.8386(11) 0.038(5) Uani 1 1 d .
C5 C 0.123(2) 1.2259(10) 0.9046(10) 0.030(4) Uani 1 1 d .
C6 C 0.158(2) 1.2200(11) 1.0079(11) 0.033(4) Uani 1 1 d .
C7 C 0.239(2) 1.3007(10) 1.0731(10) 0.039(5) Uani 1 1 d .
H7 H 0.2739 1.3654 1.0578 0.046 Uiso 1 1 calc R
C8 C 0.255(2) 1.2645(10) 1.1622(11) 0.035(5) Uani 1 1 d .
H8 H 0.3038 1.3009 1.2196 0.042 Uiso 1 1 calc R
C9 C 0.184(2) 1.1616(11) 1.1549(10) 0.032(4) Uani 1 1 d .
C10 C 0.171(2) 1.0977(10) 1.2294(9) 0.025(4) Uani 1 1 d .
C11 C 0.1990(16) 1.3179(6) 0.8660(7) 0.036(5) Uani 1 1 d G
C12 C 0.0868(12) 1.3762(8) 0.8044(7) 0.035(5) Uani 1 1 d G
H12 H -0.0345 1.3604 0.7917 0.042 Uiso 1 1 calc R
C13 C 0.1559(15) 1.4579(7) 0.7618(6) 0.039(5) Uani 1 1 d G
C14 C 0.3372(16) 1.4815(6) 0.7808(7) 0.042(5) Uani 1 1 d G
C15 C 0.4494(12) 1.4233(8) 0.8424(8) 0.035(4) Uani 1 1 d G
C16 C 0.3803(15) 1.3415(7) 0.8850(6) 0.034(5) Uani 1 1 d G
H16 H 0.4553 1.3026 0.9262 0.041 Uiso 1 1 calc R
C17 C -0.126(3) 1.5127(13) 0.6927(13) 0.062(6) Uani 1 1 d .
H17A H -0.1795 1.5605 0.6483 0.094 Uiso 1 1 calc R
H17B H -0.1555 1.5265 0.7549 0.094 Uiso 1 1 calc R
H17C H -0.1693 1.4451 0.6693 0.094 Uiso 1 1 calc R
C18 C 0.412(2) 1.5414(13) 0.6395(12) 0.059(6) Uani 1 1 d .
H18A H 0.4650 1.5997 0.6153 0.088 Uiso 1 1 calc R
H18B H 0.2920 1.5293 0.6050 0.088 Uiso 1 1 calc R
H18C H 0.4774 1.4832 0.6305 0.088 Uiso 1 1 calc R
C19 C 0.727(3) 1.4149(15) 0.9386(15) 0.072(7) Uani 1 1 d .
H19A H 0.8473 1.4408 0.9440 0.108 Uiso 1 1 calc R
H19B H 0.7220 1.3421 0.9320 0.108 Uiso 1 1 calc R
H19C H 0.6844 1.4357 0.9955 0.108 Uiso 1 1 calc R
C20 C 0.2669(14) 1.1380(7) 1.3288(5) 0.034(5) Uani 1 1 d G
C21 C 0.1878(11) 1.2044(7) 1.3843(7) 0.031(4) Uani 1 1 d G
H21 H 0.0719 1.2213 1.3624 0.037 Uiso 1 1 calc R
C22 C 0.2819(15) 1.2456(6) 1.4724(6) 0.030(4) Uani 1 1 d G
C23 C 0.4550(15) 1.2204(7) 1.5051(5) 0.032(4) Uani 1 1 d G
C24 C 0.5342(11) 1.1540(7) 1.4496(7) 0.028(4) Uani 1 1 d G
C25 C 0.4401(14) 1.1128(6) 1.3615(6) 0.034(5) Uani 1 1 d G
H25 H 0.4931 1.0684 1.3243 0.040 Uiso 1 1 calc R
C26 C 0.042(3) 1.3279(12) 1.5109(12) 0.056(6) Uani 1 1 d .
H26A H 0.0155 1.3758 1.5585 0.084 Uiso 1 1 calc R
H26B H -0.0255 1.2652 1.5122 0.084 Uiso 1 1 calc R
H26C H 0.0124 1.3546 1.4481 0.084 Uiso 1 1 calc R
C27 C 0.522(3) 1.2208(14) 1.6719(11) 0.071(7) Uani 1 1 d .
H27A H 0.5946 1.2567 1.7270 0.106 Uiso 1 1 calc R
H27B H 0.5510 1.1510 1.6704 0.106 Uiso 1 1 calc R
H27C H 0.3997 1.2246 1.6761 0.106 Uiso 1 1 calc R
C28 C 0.777(2) 1.0633(15) 1.4315(14) 0.068(6) Uani 1 1 d .
H28A H 0.8961 1.0542 1.4636 0.103 Uiso 1 1 calc R
H28B H 0.7778 1.0875 1.3684 0.103 Uiso 1 1 calc R
H28C H 0.7091 0.9997 1.4256 0.103 Uiso 1 1 calc R
Bi1 Bi 0.1600(2) 0.97079(10) 0.99074(10) 0.0489(7) Uani 0.50 1 d P
N1 N -0.0296(18) 1.0564(9) 0.8613(8) 0.039(4) Uani 1 1 d .
N2 N 0.1212(19) 1.1392(8) 1.0580(8) 0.044(4) Uani 1 1 d .
O1 O 0.0545(18) 1.5213(8) 0.7007(8) 0.041(3) Uani 1 1 d .
O2 O 0.4120(16) 1.5594(8) 0.7389(8) 0.052(3) Uani 1 1 d .
O3 O 0.6239(16) 1.4521(8) 0.8589(8) 0.047(3) Uani 1 1 d .
O4 O 0.2166(18) 1.3113(9) 1.5308(8) 0.049(3) Uani 1 1 d .
O5 O 0.5522(15) 1.2653(8) 1.5862(8) 0.049(3) Uani 1 1 d .
O6 O 0.7014(17) 1.1341(8) 1.4853(8) 0.048(3) Uani 1 1 d .
O7 O 0.5177(16) 0.9577(10) 1.1192(8) 0.062(4) Uani 1 1 d .
N3 N 0.246(4) 0.782(2) 0.815(2) 0.177(10) Uiso 0.50 1 d PD
O8 O 0.221(6) 0.754(3) 0.736(2) 0.177(10) Uiso 0.50 1 d PD
O9 O 0.259(6) 0.869(2) 0.833(3) 0.177(10) Uiso 0.50 1 d PD
O10 O 0.253(6) 0.730(3) 0.875(2) 0.177(10) Uiso 0.50 1 d PD

loop_
_atom_site_aniso_label
_atom_site_aniso_U_11
_atom_site_aniso_U_22
_atom_site_aniso_U_33
_atom_site_aniso_U_23
_atom_site_aniso_U_13
_atom_site_aniso_U_12
C1 0.030(12) 0.029(9) 0.023(9) 0.002(7) -0.007(8) -0.003(8)
C2 0.049(14) 0.037(10) 0.020(9) -0.005(8) 0.005(8) 0.003(9)
C3 0.051(13) 0.028(9) 0.022(10) 0.006(7) 0.005(8) 0.006(9)
C4 0.059(14) 0.017(9) 0.036(11) 0.001(7) 0.005(9) -0.004(8)
C5 0.034(12) 0.025(9) 0.031(10) -0.005(7) 0.007(8) -0.003(8)
C6 0.039(13) 0.028(9) 0.028(10) -0.008(8) 0.004(8) -0.004(8)
C7 0.077(15) 0.018(8) 0.019(10) -0.007(7) 0.013(9) -0.016(8)
C8 0.053(14) 0.024(9) 0.028(10) -0.017(7) 0.013(9) -0.013(8)
C9 0.042(12) 0.038(10) 0.010(9) -0.008(7) -0.001(8) -0.004(8)
C10 0.033(12) 0.032(9) 0.005(8) -0.004(7) -0.010(7) -0.005(8)
C11 0.078(17) 0.014(8) 0.015(9) 0.005(7) 0.008(9) 0.000(10)
C12 0.038(13) 0.032(10) 0.037(10) -0.005(8) 0.019(9) -0.019(9)
C13 0.056(16) 0.024(10) 0.034(11) -0.014(8) 0.006(10) -0.006(10)
C14 0.080(18) 0.022(9) 0.025(10) -0.003(8) 0.014(11) -0.002(11)
C15 0.035(14) 0.042(11) 0.028(10) -0.004(8) 0.004(9) 0.007(10)
C16 0.039(15) 0.027(9) 0.036(10) -0.001(8) 0.008(9) -0.008(9)
C17 0.08(2) 0.056(13) 0.065(14) 0.029(10) 0.030(13) 0.041(12)
C18 0.064(16) 0.067(13) 0.050(13) 0.028(10) 0.022(11) -0.016(11)
C19 0.073(18) 0.068(14) 0.076(16) -0.022(12) 0.028(14) -0.015(13)
C20 0.062(15) 0.018(8) 0.020(9) -0.002(7) 0.010(10) -0.009(9)
C21 0.033(12) 0.031(9) 0.030(10) 0.000(8) 0.004(9) 0.002(8)
C22 0.051(14) 0.023(9) 0.017(9) -0.005(7) 0.007(9) 0.005(9)
C23 0.051(15) 0.026(9) 0.014(9) -0.007(7) -0.002(9) -0.003(9)
C24 0.014(13) 0.032(9) 0.032(11) 0.007(8) -0.011(9) -0.001(8)
C25 0.053(15) 0.031(9) 0.014(9) -0.006(7) -0.002(9) 0.011(9)
C26 0.09(2) 0.042(11) 0.044(12) -0.005(9) 0.023(12) 0.011(11)
C27 0.096(19) 0.092(15) 0.013(10) -0.026(10) -0.012(11) 0.008(13)
C28 0.035(15) 0.102(17) 0.061(14) 0.010(13) -0.009(11) 0.005(12)
Bi1 0.0746(15) 0.0353(8) 0.0339(9) -0.0028(6) 0.0069(7) -0.0059(7)
N1 0.068(12) 0.029(8) 0.012(7) 0.004(6) -0.009(7) -0.016(7)
N2 0.084(13) 0.018(7) 0.023(8) 0.005(6) 0.000(7) -0.023(7)
O1 0.036(10) 0.037(7) 0.051(8) 0.014(6) 0.013(7) 0.006(6)
O2 0.072(10) 0.036(7) 0.048(8) 0.007(6) 0.017(7) -0.017(6)
O3 0.037(10) 0.065(8) 0.035(7) 0.007(6) -0.003(6) -0.008(7)
O4 0.037(10) 0.062(8) 0.040(8) -0.019(6) -0.009(6) 0.020(7)
O5 0.055(9) 0.054(7) 0.029(7) -0.007(6) -0.011(6) 0.003(6)
O6 0.046(10) 0.065(8) 0.032(7) -0.019(6) 0.004(7) 0.019(7)
O7 0.052(10) 0.097(10) 0.053(8) 0.034(7) 0.033(7) 0.039(8)

loop_
_atom_type_symbol
_atom_type_description
_atom_type_scat_dispersion_real
_atom_type_scat_dispersion_imag
_atom_type_scat_source
C C 0.0033 0.0016 'International Tables Vol C Tables 4.2.6.8 and 6.1.1.4'
H H 0.0000 0.0000 'International Tables Vol C Tables 4.2.6.8 and 6.1.1.4'
Bi Bi -4.1077 10.2566 'International Tables Vol C Tables 4.2.6.8 and 6.1.1.4'
N N 0.0061 0.0033 'International Tables Vol C Tables 4.2.6.8 and 6.1.1.4'
O O 0.0106 0.0060 'International Tables Vol C Tables 4.2.6.8 and 6.1.1.4'

loop_
_geom_angle_atom_site_label_1
_geom_angle_atom_site_label_2
_geom_angle_atom_site_label_3
_geom_angle
_geom_angle_site_symmetry_1
_geom_angle_site_symmetry_3
C10 C1 N1 127.8(13) 2_577 .
C10 C1 C2 125.6(13) 2_577 .
N1 C1 C2 106.4(12) . .
C3 C2 C1 108.2(13) . .
C2 C3 C4 108.1(13) . .
N1 C4 C5 126.2(14) . .
N1 C4 C3 107.4(12) . .
C5 C4 C3 126.4(14) . .
C4 C5 C6 124.8(13) . .
C4 C5 C11 118.4(12) . .
C6 C5 C11 116.6(11) . .
N2 C6 C7 109.5(13) . .
N2 C6 C5 126.7(12) . .
C7 C6 C5 123.8(14) . .
C8 C7 C6 105.9(13) . .
C7 C8 C9 109.8(13) . .
N2 C9 C10 126.1(13) . .
N2 C9 C8 105.7(12) . .
C10 C9 C8 128.1(13) . .
C1 C10 C9 127.3(12) 2_577 .
C1 C10 C20 117.2(11) 2_577 .
C9 C10 C20 115.0(11) . .
C12 C11 C16 120.0 . .
C12 C11 C5 118.9(10) . .
C16 C11 C5 120.9(10) . .
C11 C12 C13 120.0 . .
O1 C13 C14 115.8(10) . .
O1 C13 C12 124.2(9) . .
C14 C13 C12 120.0 . .
O2 C14 C13 122.3(10) . .
O2 C14 C15 117.7(10) . .
C13 C14 C15 120.0 . .
O3 C15 C16 123.4(9) . .
O3 C15 C14 116.6(9) . .
C16 C15 C14 120.0 . .
C15 C16 C11 120.0 . .
C21 C20 C25 120.0 . .
C21 C20 C10 120.9(9) . .
C25 C20 C10 119.0(9) . .
C20 C21 C22 120.0 . .
O4 C22 C23 115.8(10) . .
O4 C22 C21 124.2(10) . .
C23 C22 C21 120.0 . .
O5 C23 C22 120.8(9) . .
O5 C23 C24 119.0(9) . .
C22 C23 C24 120.0 . .
O6 C24 C25 123.4(8) . .
O6 C24 C23 116.6(8) . .
C25 C24 C23 120.0 . .
C24 C25 C20 120.0 . .
N2 Bi1 N1 73.7(4) . .
N2 Bi1 N2 114.5(3) . 2_577
N1 Bi1 N2 73.3(4) . 2_577
N2 Bi1 N1 73.8(4) . 2_577
N1 Bi1 N1 115.0(3) . 2_577
N2 Bi1 N1 71.5(4) 2_577 2_577
N2 Bi1 Bi1 58.7(3) . 2_577
N1 Bi1 Bi1 58.4(3) . 2_577
N2 Bi1 Bi1 55.8(3) 2_577 2_577
N1 Bi1 Bi1 56.6(3) 2_577 2_577
C1 N1 C4 109.9(11) . .
C1 N1 Bi1 117.4(9) . .
C4 N1 Bi1 116.0(10) . .
C1 N1 Bi1 118.0(10) . 2_577
C4 N1 Bi1 123.9(9) . 2_577
Bi1 N1 Bi1 65.0(3) . 2_577
C6 N2 C9 109.0(12) . .
C6 N2 Bi1 117.8(10) . .
C9 N2 Bi1 118.8(10) . .
C6 N2 Bi1 122.1(10) . 2_577
C9 N2 Bi1 118.2(10) . 2_577
Bi1 N2 Bi1 65.5(3) . 2_577
C17 O1 C13 118.2(12) . .
C14 O2 C18 114.5(11) . .
C15 O3 C19 116.5(13) . .
C22 O4 C26 119.1(12) . .
C23 O5 C27 113.7(12) . .
C24 O6 C28 116.2(12) . .
O10 N3 O8 122(2) . .
O10 N3 O9 119.6(19) . .
O8 N3 O9 118.3(19) . .

loop_
_geom_bond_atom_site_label_1
_geom_bond_atom_site_label_2
_geom_bond_distance
_geom_bond_site_symmetry_2
C1 C10 1.364(18) 2_577
C1 N1 1.365(17) .
C1 C2 1.427(19) .
C2 C3 1.354(19) .
C3 C4 1.41(2) .
C4 N1 1.368(17) .
C4 C5 1.407(19) .
C5 C6 1.44(2) .
C5 C11 1.491(15) .
C6 N2 1.353(18) .
C6 C7 1.416(19) .
C7 C8 1.350(19) .
C8 C9 1.431(19) .
C9 N2 1.377(17) .
C9 C10 1.390(19) .
C10 C1 1.364(18) 2_577
C10 C20 1.516(14) .
C11 C12 1.3900 .
C11 C16 1.3900 .
C12 C13 1.3900 .
C13 O1 1.388(13) .
C13 C14 1.3900 .
C14 O2 1.365(12) .
C14 C15 1.3900 .
C15 O3 1.355(14) .
C15 C16 1.3900 .
C17 O1 1.37(2) .
C18 O2 1.413(18) .
C19 O3 1.37(2) .
C20 C21 1.3900 .
C20 C25 1.3900 .
C21 C22 1.3900 .
C22 O4 1.351(13) .
C22 C23 1.3900 .
C23 O5 1.340(11) .
C23 C24 1.3900 .
C24 O6 1.336(14) .
C24 C25 1.3900 .
C26 O4 1.35(2) .
C27 O5 1.421(19) .
C28 O6 1.40(2) .
Bi1 N2 2.435(12) .
Bi1 N1 2.466(12) .
Bi1 N2 2.515(13) 2_577
Bi1 N1 2.516(12) 2_577
Bi1 Bi1 2.678(3) 2_577
N1 Bi1 2.516(12) 2_577
N2 Bi1 2.515(13) 2_577
N3 O10 1.11(2) .
N3 O8 1.14(2) .
N3 O9 1.15(2) .
